data_1548010
loop_
_publ_author_name
'You-Gui Huang'
'Yoshihito Shiota'
'Ming-Yan Wu'
'Sheng-Qun Su'
'Zi-Shuo Yao'
'Soonchul Kang'
'Shinji Kanegawa'
'Guo-Ling Li'
'Shu-Qi Wu'
'Takashi Kamachi'
'Kazunari Yoshizawa'
'Katsuhiko Ariga'
'Mao-Chun Hong'
'Osamu Sato'

_publ_section_title
;
 Superior thermoelasticity and shape-memory nanopores in a porous
 supramolecular organic framework
;
_journal_name_full 'Nature Communications'
_journal_page_first 11564
_journal_paper_doi 10.1038/ncomms11564
_journal_volume 7
_journal_year 2016
_chemical_formula_moiety 'C20 H17 N2 O4'
_chemical_formula_sum 'C20 H17 N2 O4'
_chemical_formula_weight 349.35
_space_group_crystal_system orthorhombic
_space_group_IT_number 68
_space_group_name_H-M_alt 'C c c a'
_symmetry_space_group_name_Hall '-C 2a 2ac'
_symmetry_space_group_name_H-M 'C c c a :2'
_atom_sites_solution_hydrogens mixed
_cell_angle_alpha 90
_cell_angle_beta 90
_cell_angle_gamma 90
_cell_formula_units_Z 16
_cell_length_a 22.390(5)
_cell_length_b 26.954(6)
_cell_length_c 12.880(3)
_cell_measurement_reflns_used 13279
_cell_measurement_temperature 173(2)
_cell_measurement_theta_max 30.7769
_cell_measurement_theta_min 1.8191
_cell_volume 7773(3)
_computing_cell_refinement CrystalClear
_computing_data_collection CrystalClear
_computing_data_reduction 'SHELXL-2014/7 (Sheldrick, 2014)'
_computing_molecular_graphics 'SHELXL-2014/7 (Sheldrick, 2014)'
_computing_publication_material 'SHELXL-2014/7 (Sheldrick, 2014)'
_computing_structure_refinement 'SHELXL-2014/7 (Sheldrick, 2014)'
_computing_structure_solution 'SHELXL-2014/7 (Sheldrick, 2014)'
_diffrn_ambient_temperature 183(2)
_diffrn_measured_fraction_theta_full 0.985
_diffrn_measured_fraction_theta_max 0.985
_diffrn_measurement_device_type 'Rigaku CCD'
_diffrn_measurement_method \w
_diffrn_radiation_type CuK\a
_diffrn_radiation_wavelength 1.54178
_diffrn_reflns_av_R_equivalents 0.0481
_diffrn_reflns_av_unetI/netI 0.0190
_diffrn_reflns_Laue_measured_fraction_full 0.985
_diffrn_reflns_Laue_measured_fraction_max 0.985
_diffrn_reflns_limit_h_max 25
_diffrn_reflns_limit_h_min -26
_diffrn_reflns_limit_k_max 32
_diffrn_reflns_limit_k_min -32
_diffrn_reflns_limit_l_max 15
_diffrn_reflns_limit_l_min -12
_diffrn_reflns_number 30582
_diffrn_reflns_point_group_measured_fraction_full 0.985
_diffrn_reflns_point_group_measured_fraction_max 0.985
_diffrn_reflns_theta_full 67.679
_diffrn_reflns_theta_max 68.236
_diffrn_reflns_theta_min 3.949
_exptl_absorpt_coefficient_mu 0.694
_exptl_absorpt_correction_T_max 1.0000
_exptl_absorpt_correction_T_min 0.8608
_exptl_absorpt_correction_type multi-scan
_exptl_absorpt_process_details 'SADABS (Sheldrick, 2014)'
_exptl_crystal_colour Colorless
_exptl_crystal_density_diffrn 1.194
_exptl_crystal_description Needle
_exptl_crystal_F_000 2928
_exptl_crystal_size_max 0.14
_exptl_crystal_size_mid 0.09
_exptl_crystal_size_min 0.09
_platon_squeeze_details
;?
 The following poor diffraction spots were omitted in the refinement.
 OMIT        3   1   1
 OMIT        8   8   0
 OMIT         1   1   1
 OMIT         2   4   0
 OMIT         1   3   1
 OMIT       2   2   2
 OMIT        2   0   2
 OMIT        2   4   3
 OMIT         2   2   1
 OMIT       4   0   0
 OMIT      10   6   0
 OMIT       0   8   0
 OMIT       10   4   0
 OMIT        2   2   0
 OMIT       1  11   1
 OMIT      0   0   4
 OMIT       4   8   0
 OMIT      8   4   0
 OMIT      0   6   2
 OMIT      4   8   1
 OMIT      4  12   0
 OMIT     8   2   2
 OMIT       2   8   0
 OMIT      5   5   1
 OMIT      1   9   1
 OMIT        7   7   3
 OMIT      6   4   1
 OMIT        0   2   2
 OMIT       6   8   0
 OMIT       1   3   6
 OMIT     4  10   2
 OMIT      4   6   2
 OMIT      2   8   2
 OMIT      1   9   2
 OMIT      5   3   5
 OMIT     3   9   1
 OMIT    10   2   0
 OMIT       3   3   1
 OMIT    2  10   0
 OMIT     2   8   5
 OMIT     0   0   2 
 OMIT    1   3   5 
 OMIT    1   1   3
 OMIT    8   8   1
 OMIT     8   6   0 
 OMIT   2   2   4 
 OMIT      3   1   3 
 OMIT    7   7   1
 The following constraints were performed in the refinement.
 DFIX 1.25 0.02 C8A O4B C8A O3B
 DFIX 1.25 0.02 C8B O4A C8B O3A
 DFIX 2.22 0.02 O3A O4A O3B O4B
 DFIX 1.50 0.02 C1 C8B
Because the disorder, desolvation process, and thermal cycling, the structure refine with poor R value.
;
_refine_diff_density_max 0.254
_refine_diff_density_min -0.211
_refine_diff_density_rms 0.044
_refine_ls_extinction_coef .
_refine_ls_extinction_method none
_refine_ls_goodness_of_fit_ref 1.122
_refine_ls_hydrogen_treatment constr
_refine_ls_matrix_type full
_refine_ls_number_parameters 271
_refine_ls_number_reflns 3516
_refine_ls_number_restraints 7
_refine_ls_restrained_S_all 1.124
_refine_ls_R_factor_all 0.1499
_refine_ls_R_factor_gt 0.1362
_refine_ls_shift/su_max 0.000
_refine_ls_shift/su_mean 0.000
_refine_ls_structure_factor_coef Fsqd
_refine_ls_weighting_details 'w=1/[\s^2^(Fo^2^)+(0.1253P)^2^+15.6738P] where P=(Fo^2^+2Fc^2^)/3'
_refine_ls_weighting_scheme calc
_refine_ls_wR_factor_gt 0.3342
_refine_ls_wR_factor_ref 0.3440
_reflns_Friedel_coverage 0.000
_reflns_Friedel_fraction_full .
_reflns_Friedel_fraction_max .
_reflns_number_gt 2964
_reflns_number_total 3516
_reflns_threshold_expression 'I > 2\s(I)'
_cod_data_source_file ncomms11564-s5.cif
_cod_data_source_block 4
_cod_depositor_comments
;
The following automatic conversions were performed:

'_exptl_absorpt_correction_type' value 'Multi-scan' changed to
'multi-scan' according to the built-in table from CIF Core dictionary
named 'cif_core.dic' version 2.4.1 from 2010-06-29.

Automatic conversion script
Id: cif_fix_values 5376 2017-05-30 11:51:03Z andrius 
;
_cod_database_code 1548010
_shelx_space_group_comment
;
The symmetry employed for this shelxl refinement is uniquely defined
by the following loop, which should always be used as a source of
symmetry information in preference to the above space-group names.
They are only intended as comments.
;

loop_
_space_group_symop_operation_xyz
'x, y, z'
'-x, -y+1/2, z'
'x, -y+1/2, -z+1/2'
'-x, y, -z+1/2'
'x+1/2, y+1/2, z'
'-x+1/2, -y+1, z'
'x+1/2, -y+1, -z+1/2'
'-x+1/2, y+1/2, -z+1/2'
'-x, -y, -z'
'x, y-1/2, -z'
'-x, y-1/2, z-1/2'
'x, -y, z-1/2'
'-x+1/2, -y+1/2, -z'
'x+1/2, y, -z'
'-x+1/2, y, z-1/2'
'x+1/2, -y+1/2, z-1/2'

loop_
_atom_site_label
_atom_site_type_symbol
_atom_site_fract_x
_atom_site_fract_y
_atom_site_fract_z
_atom_site_U_iso_or_equiv
_atom_site_adp_type
_atom_site_occupancy
_atom_site_site_symmetry_order
_atom_site_calc_flag
_atom_site_refinement_flags_posn
_atom_site_refinement_flags_adp
_atom_site_refinement_flags_occupancy
_atom_site_disorder_assembly
_atom_site_disorder_group
O1 O 0.1309(2) 0.44348(15) 1.2397(3) 0.1211(15) Uani 1 1 d . . . . .
N1 N 0.0692(2) 0.4322(2) 1.4088(4) 0.1129(16) Uani 1 1 d . . . . .
H1 H 0.1087 0.4384 1.2908 0.136 Uiso 1 1 d R U . . .
C1 C 0.1860(3) 0.4079(2) 0.8920(5) 0.1039(19) Uani 1 1 d D . . . .
O2 O 0.1014(2) 0.37105(16) 1.1756(4) 0.1298(16) Uani 1 1 d . . . . .
N2 N 0.1743(3) 0.3193(3) 0.5807(4) 0.125(2) Uani 1 1 d . . . . .
H2A H 0.1643 0.3626 0.7086 0.150 Uiso 1 1 d R U . . .
C2 C 0.2217(3) 0.44871(19) 0.8933(3) 0.0896(15) Uani 1 1 d . . . . .
H2 H 0.2414 0.4579 0.8309 0.107 Uiso 1 1 calc R U . . .
O3A O 0.1581(5) 0.3453(3) 0.7759(6) 0.097(3) Uani 0.5 1 d D . P . .
O3B O 0.1383(5) 0.3313(3) 0.8242(6) 0.109(3) Uani 0.5 1 d D . P . .
C3 C 0.2312(2) 0.47831(13) 0.9829(3) 0.0717(12) Uani 1 1 d . . . . .
O4A O 0.2091(6) 0.4056(5) 0.6993(6) 0.150(5) Uani 0.5 1 d D . P . .
O4B O 0.2003(6) 0.3821(5) 0.7404(9) 0.118(5) Uani 0.5 1 d D . P . .
C4 C 0.1993(2) 0.46454(14) 1.0713(3) 0.0742(12) Uani 1 1 d . . . . .
H4 H 0.2029 0.4841 1.1323 0.089 Uiso 1 1 calc R U . . .
C5 C 0.1627(2) 0.42331(16) 1.0728(4) 0.0813(13) Uani 1 1 d . . . . .
C6 C 0.1559(3) 0.39470(19) 0.9839(5) 0.1067(19) Uani 1 1 d . . . . .
H6 H 0.1308 0.3662 0.9851 0.128 Uiso 1 1 calc R U . . .
C7 C 0.1284(3) 0.4089(2) 1.1674(5) 0.1055(17) Uani 1 1 d . . . . .
C8A C 0.1670(6) 0.3690(4) 0.8129(10) 0.085(3) Uani 0.5 1 d D . P . .
C8B C 0.1881(5) 0.3851(7) 0.7799(12) 0.114(9) Uani 0.5 1 d D . P . .
C9 C 0.1666(4) 0.2716(4) 0.5691(5) 0.134(2) Uani 1 1 d . . . . .
H9 H 0.1596 0.2519 0.6290 0.161 Uiso 1 1 calc R U . . .
C10 C 0.1681(4) 0.2493(3) 0.4764(4) 0.140(3) Uani 1 1 d . . . . .
H10 H 0.1629 0.2143 0.4728 0.169 Uiso 1 1 calc R U . . .
C11 C 0.1768(4) 0.2747(2) 0.3891(4) 0.133(3) Uani 1 1 d . . . . .
C12 C 0.1844(3) 0.3247(2) 0.3988(4) 0.1106(19) Uani 1 1 d . . . . .
H12 H 0.1900 0.3451 0.3394 0.133 Uiso 1 1 calc R U . . .
C13 C 0.1836(3) 0.3450(2) 0.4975(5) 0.1086(19) Uani 1 1 d . . . . .
H13 H 0.1901 0.3797 0.5044 0.130 Uiso 1 1 calc R U . . .
C14A C 0.2025(8) 0.2488(9) 0.2839(11) 0.143(7) Uani 0.5 1 d . . P . .
C14B C 0.1546(12) 0.2476(8) 0.2178(10) 0.180(10) Uani 0.5 1 d . . P . .
C15 C 0.0830(4) 0.4647(3) 1.4774(6) 0.158(3) Uani 1 1 d . . . . .
H15 H 0.1108 0.4899 1.4596 0.190 Uiso 1 1 calc R U . . .
C16 C 0.0588(5) 0.4645(4) 1.5773(7) 0.183(4) Uani 1 1 d . . . . .
H16 H 0.0720 0.4884 1.6264 0.220 Uiso 1 1 calc R U . . .
C17 C 0.0178(4) 0.4316(4) 1.6049(6) 0.142(3) Uani 1 1 d . . . . .
C18 C 0.0049(3) 0.3965(3) 1.5325(7) 0.140(3) Uani 1 1 d . . . . .
H18 H -0.0223 0.3706 1.5488 0.168 Uiso 1 1 calc R U . . .
C19 C 0.0310(3) 0.3982(3) 1.4351(5) 0.122(2) Uani 1 1 d . . . . .
H19 H 0.0205 0.3735 1.3857 0.146 Uiso 1 1 calc R U . . .
C20 C -0.0165(5) 0.4310(6) 1.7086(6) 0.223(7) Uani 1 1 d . . . . .
H20A H -0.0430 0.4604 1.7110 0.268 Uiso 1 1 calc R U . . .
H20B H -0.0423 0.4012 1.7102 0.268 Uiso 1 1 calc R U . . .

loop_
_atom_site_aniso_label
_atom_site_aniso_U_11
_atom_site_aniso_U_22
_atom_site_aniso_U_33
_atom_site_aniso_U_23
_atom_site_aniso_U_13
_atom_site_aniso_U_12
O1 0.163(4) 0.107(3) 0.092(2) 0.010(2) 0.038(2) -0.036(3)
N1 0.118(4) 0.113(4) 0.108(4) 0.001(3) 0.022(3) -0.018(3)
C1 0.119(4) 0.103(4) 0.090(4) -0.050(3) -0.040(3) 0.021(3)
O2 0.135(3) 0.096(3) 0.158(4) 0.038(3) -0.027(3) -0.043(2)
N2 0.142(4) 0.178(6) 0.055(2) -0.041(3) -0.023(2) 0.047(4)
C2 0.127(4) 0.095(3) 0.047(2) -0.022(2) -0.015(2) 0.028(3)
O3A 0.163(8) 0.064(5) 0.064(5) -0.009(4) -0.011(5) -0.022(5)
O3B 0.176(8) 0.095(6) 0.058(4) -0.006(4) 0.001(5) -0.040(5)
C3 0.122(4) 0.0527(18) 0.0408(18) -0.0032(14) -0.0075(19) 0.023(2)
O4A 0.234(11) 0.177(11) 0.041(4) -0.049(5) 0.037(6) -0.077(10)
O4B 0.178(13) 0.107(8) 0.068(6) 0.004(5) 0.003(7) -0.042(7)
C4 0.116(3) 0.061(2) 0.046(2) -0.0007(16) -0.002(2) -0.006(2)
C5 0.102(3) 0.066(2) 0.076(3) -0.002(2) -0.016(2) 0.001(2)
C6 0.126(4) 0.070(3) 0.124(5) -0.027(3) -0.039(4) 0.004(3)
C7 0.128(5) 0.080(3) 0.108(4) 0.021(3) -0.014(3) -0.018(3)
C8A 0.082(9) 0.068(7) 0.104(9) -0.032(6) 0.011(7) -0.029(6)
C8B 0.028(5) 0.138(16) 0.18(2) -0.044(15) -0.015(8) -0.043(6)
C9 0.167(7) 0.169(7) 0.067(3) 0.009(4) 0.005(4) 0.003(6)
C10 0.241(9) 0.101(4) 0.079(4) -0.008(3) 0.001(4) -0.040(5)
C11 0.249(8) 0.099(4) 0.052(3) -0.030(3) 0.006(3) -0.058(5)
C12 0.161(5) 0.112(4) 0.059(3) -0.009(3) -0.004(3) -0.018(4)
C13 0.132(5) 0.098(4) 0.096(4) -0.044(3) -0.019(3) -0.009(3)
C14A 0.131(10) 0.196(14) 0.101(12) -0.089(14) -0.009(8) -0.025(13)
C14B 0.25(2) 0.214(18) 0.076(9) -0.081(11) -0.065(11) 0.146(19)
C15 0.177(8) 0.167(7) 0.131(6) -0.013(5) 0.051(5) -0.092(6)
C16 0.226(10) 0.189(8) 0.134(6) -0.039(6) 0.055(6) -0.120(8)
C17 0.139(6) 0.169(7) 0.119(5) -0.007(5) 0.042(4) -0.042(5)
C18 0.114(5) 0.134(5) 0.173(7) -0.013(5) 0.062(5) -0.051(4)
C19 0.113(4) 0.124(5) 0.128(5) -0.006(4) 0.038(4) -0.032(4)
C20 0.195(11) 0.354(16) 0.120(7) -0.045(7) 0.058(7) -0.123(11)

loop_
_atom_type_symbol
_atom_type_description
_atom_type_scat_dispersion_real
_atom_type_scat_dispersion_imag
_atom_type_scat_source
C C 0.0181 0.0091 'International Tables Vol C Tables 4.2.6.8 and 6.1.1.4'
H H 0.0000 0.0000 'International Tables Vol C Tables 4.2.6.8 and 6.1.1.4'
N N 0.0311 0.0180 'International Tables Vol C Tables 4.2.6.8 and 6.1.1.4'
O O 0.0492 0.0322 'International Tables Vol C Tables 4.2.6.8 and 6.1.1.4'

loop_
_geom_angle_atom_site_label_1
_geom_angle_atom_site_label_2
_geom_angle_atom_site_label_3
_geom_angle
_geom_angle_site_symmetry_1
_geom_angle_site_symmetry_3
C7 O1 H1 114.5 . .
C15 N1 C19 117.4(6) . .
C2 C1 C6 118.4(4) . .
C2 C1 C8A 136.9(7) . .
C6 C1 C8A 104.7(7) . .
C2 C1 C8B 108.1(7) . .
C6 C1 C8B 133.5(7) . .
C8A C1 C8B 28.8(6) . .
C13 N2 C9 117.0(5) . .
C1 C2 C3 123.6(5) . .
C1 C2 H2 118.2 . .
C3 C2 H2 118.2 . .
C8A O3A O3B 92.8(13) . .
C8A O3A C8B 35.9(11) . .
O3B O3A C8B 128.5(13) . .
C8A O3A O4B 59.4(11) . .
O3B O3A O4B 151.2(12) . .
C8B O3A O4B 23.7(9) . .
C8A O3A H2A 96.2 . .
O3B O3A H2A 156.6 . .
C8B O3A H2A 64.1 . .
O4B O3A H2A 46.3 . .
O3A O3B C8A 42.6(8) . .
O3A O3B C8B 31.2(8) . .
C8A O3B C8B 11.6(8) . .
C4 C3 C2 115.9(4) . .
C4 C3 C3 121.0(2) . 6
C2 C3 C3 123.0(3) . 6
O4B O4A C8B 22.7(14) . .
C8B O4B O4A 123(3) . .
C8B O4B C8A 26.6(18) . .
O4A O4B C8A 145(2) . .
C8B O4B O3A 60.9(19) . .
O4A O4B O3A 149.5(18) . .
C8A O4B O3A 34.5(6) . .
C8B O4B H2A 93.0 . .
O4A O4B H2A 108.0 . .
C8A O4B H2A 72.0 . .
O3A O4B H2A 43.5 . .
C5 C4 C3 122.0(4) . .
C5 C4 H4 119.0 . .
C3 C4 H4 119.0 . .
C4 C5 C6 120.1(5) . .
C4 C5 C7 121.8(4) . .
C6 C5 C7 118.1(5) . .
C5 C6 C1 119.9(5) . .
C5 C6 H6 120.0 . .
C1 C6 H6 120.0 . .
O2 C7 O1 124.4(6) . .
O2 C7 C5 123.8(6) . .
O1 C7 C5 111.7(4) . .
C8B C8A O3A 106(2) . .
C8B C8A O3B 149.9(19) . .
O3A C8A O3B 44.6(8) . .
C8B C8A O4B 19.8(15) . .
O3A C8A O4B 86.0(14) . .
O3B C8A O4B 130.1(13) . .
C8B C8A C1 79.0(15) . .
O3A C8A C1 172.5(16) . .
O3B C8A C1 130.3(10) . .
O4B C8A C1 98.0(10) . .
C8B C8A H2A 63.4 . .
O3A C8A H2A 46.8 . .
O3B C8A H2A 89.4 . .
O4B C8A H2A 47.1 . .
C1 C8A H2A 139.7 . .
O4B C8B C8A 134(3) . .
O4B C8B O4A 34(2) . .
C8A C8B O4A 158(2) . .
O4B C8B O3A 95(2) . .
C8A C8B O3A 38.6(11) . .
O4A C8B O3A 122.2(12) . .
O4B C8B C1 151(2) . .
C8A C8B C1 72.2(16) . .
O4A C8B C1 126.5(12) . .
O3A C8B C1 110.6(12) . .
O4B C8B O3B 115(2) . .
C8A C8B O3B 18.5(12) . .
O4A C8B O3B 142.1(10) . .
O3A C8B O3B 20.3(5) . .
C1 C8B O3B 90.3(8) . .
O4B C8B H2A 58.5 . .
C8A C8B H2A 82.3 . .
O4A C8B H2A 76.2 . .
O3A C8B H2A 47.0 . .
C1 C8B H2A 150.7 . .
O3B C8B H2A 66.1 . .
N2 C9 C10 122.8(6) . .
N2 C9 H9 118.6 . .
C10 C9 H9 118.6 . .
C11 C10 C9 121.8(7) . .
C11 C10 H10 119.1 . .
C9 C10 H10 119.1 . .
C10 C11 C12 116.7(5) . .
C10 C11 C14B 119.7(8) . 3
C12 C11 C14B 119.6(10) . 3
C10 C11 C14A 122.3(10) . .
C12 C11 C14A 117.1(10) . .
C14B C11 C14A 39.1(9) 3 .
C11 C12 C13 118.2(5) . .
C11 C12 H12 120.9 . .
C13 C12 H12 120.9 . .
N2 C13 C12 123.4(5) . .
N2 C13 H13 118.3 . .
C12 C13 H13 118.3 . .
C14A C14A C14B 88.5(14) 3 3
C14A C14A C14B 51.8(10) 3 .
C14B C14A C14B 37.9(13) 3 .
C14A C14A C11 143(3) 3 .
C14B C14A C11 68.1(11) 3 .
C14B C14A C11 104.6(11) . .
C14B C14B C14A 90.3(10) 3 3
C14B C14B C14A 51.8(10) 3 .
C14A C14B C14A 39.7(14) 3 .
C14B C14B C11 157(2) 3 3
C14A C14B C11 72.8(13) 3 3
C14A C14B C11 107.8(13) . 3
N1 C15 C16 122.6(6) . .
N1 C15 H15 118.7 . .
C16 C15 H15 118.7 . .
C17 C16 C15 121.3(7) . .
C17 C16 H16 119.4 . .
C15 C16 H16 119.4 . .
C16 C17 C18 115.3(7) . .
C16 C17 C20 125.8(9) . .
C18 C17 C20 118.9(7) . .
C17 C18 C19 120.7(6) . .
C17 C18 H18 119.6 . .
C19 C18 H18 119.6 . .
N1 C19 C18 122.5(7) . .
N1 C19 H19 118.8 . .
C18 C19 H19 118.8 . .
C20 C20 C17 115.3(12) 4_558 .
C20 C20 H20A 108.4 4_558 .
C17 C20 H20A 108.4 . .
C20 C20 H20B 108.4 4_558 .
C17 C20 H20B 108.4 . .
H20A C20 H20B 107.5 . .

loop_
_geom_bond_atom_site_label_1
_geom_bond_atom_site_label_2
_geom_bond_distance
_geom_bond_site_symmetry_2
O1 C7 1.319(7) .
O1 H1 0.8360 .
N1 C15 1.282(8) .
N1 C19 1.301(7) .
C1 C2 1.359(8) .
C1 C6 1.409(9) .
C1 C8A 1.523(14) .
C1 C8B 1.570(14) .
O2 C7 1.190(6) .
N2 C13 1.294(8) .
N2 C9 1.306(9) .
C2 C3 1.419(5) .
C2 H2 0.9500 .
O3A C8A 0.821(11) .
O3A O3B 0.852(8) .
O3A C8B 1.267(14) .
O3A O4B 1.444(15) .
O3A H2A 0.9944 .
O3B C8A 1.211(12) .
O3B C8B 1.917(16) .
C3 C4 1.394(6) .
C3 C3 1.441(9) 6
O4A O4B 0.849(13) .
O4A C8B 1.266(15) .
O4B C8B 0.583(18) .
O4B C8A 1.246(14) .
O4B H2A 1.0445 .
C4 C5 1.381(6) .
C4 H4 0.9500 .
C5 C6 1.389(7) .
C5 C7 1.493(8) .
C6 H6 0.9500 .
C8A C8B 0.771(16) .
C8A H2A 1.3558 .
C8B H2A 1.2228 .
C9 C10 1.337(9) .
C9 H9 0.9500 .
C10 C11 1.331(8) .
C10 H10 0.9500 .
C11 C12 1.365(8) .
C11 C14B 1.582(13) 3
C11 C14A 1.630(14) .
C12 C13 1.383(7) .
C12 H12 0.9500 .
C13 H13 0.9500 .
C14A C14A 0.87(3) 3
C14A C14B 1.08(3) 3
C14A C14B 1.37(2) .
C14B C14B 0.84(2) 3
C14B C14A 1.08(3) 3
C14B C11 1.582(13) 3
C15 C16 1.396(10) .
C15 H15 0.9500 .
C16 C17 1.325(10) .
C16 H16 0.9500 .
C17 C18 1.359(10) .
C17 C20 1.541(11) .
C18 C19 1.383(9) .
C18 H18 0.9500 .
C19 H19 0.9500 .
C20 C20 1.297(19) 4_558
C20 H20A 0.9900 .
C20 H20B 0.9900 .

loop_
_geom_hbond_atom_site_label_D
_geom_hbond_atom_site_label_H
_geom_hbond_atom_site_label_A
_geom_hbond_distance_DH
_geom_hbond_distance_HA
_geom_hbond_distance_DA
_geom_hbond_angle_DHA
_geom_hbond_site_symmetry_A
O1 H1 N1 0.84 1.77 2.597(6) 172.1 .
O3A H2A N2 0.99 2.03 2.636(9) 116.9 .
O4B H2A N2 1.04 2.03 2.727(13) 121.5 .

loop_
_geom_torsion_atom_site_label_1
_geom_torsion_atom_site_label_2
_geom_torsion_atom_site_label_3
_geom_torsion_atom_site_label_4
_geom_torsion
_geom_torsion_site_symmetry_1
_geom_torsion_site_symmetry_2
_geom_torsion_site_symmetry_3
_geom_torsion_site_symmetry_4
C6 C1 C2 C3 1.2(8) . . . .
C8A C1 C2 C3 -179.4(9) . . . .
C8B C1 C2 C3 -179.0(8) . . . .
C8B O3A O3B C8A 3.3(17) . . . .
O4B O3A O3B C8A 14(3) . . . .
C8A O3A O3B C8B -3.3(17) . . . .
O4B O3A O3B C8B 11(2) . . . .
C1 C2 C3 C4 -2.7(7) . . . .
C1 C2 C3 C3 -179.4(5) . . . 6
C8B O4A O4B C8A 22(2) . . . .
C8B O4A O4B O3A 88(5) . . . .
C8A O3A O4B C8B -5(3) . . . .
O3B O3A O4B C8B -22(5) . . . .
C8A O3A O4B O4A -112(4) . . . .
O3B O3A O4B O4A -129(4) . . . .
C8B O3A O4B O4A -107(5) . . . .
O3B O3A O4B C8A -17(3) . . . .
C8B O3A O4B C8A 5(3) . . . .
C2 C3 C4 C5 2.7(6) . . . .
C3 C3 C4 C5 179.5(5) 6 . . .
C3 C4 C5 C6 -1.3(7) . . . .
C3 C4 C5 C7 -179.6(4) . . . .
C4 C5 C6 C1 -0.3(8) . . . .
C7 C5 C6 C1 178.0(5) . . . .
C2 C1 C6 C5 0.4(8) . . . .
C8A C1 C6 C5 -179.2(7) . . . .
C8B C1 C6 C5 -179.3(10) . . . .
C4 C5 C7 O2 -171.8(5) . . . .
C6 C5 C7 O2 9.9(9) . . . .
C4 C5 C7 O1 9.1(7) . . . .
C6 C5 C7 O1 -169.2(5) . . . .
O3B O3A C8A C8B 176(2) . . . .
O4B O3A C8A C8B 3(2) . . . .
C8B O3A C8A O3B -176(2) . . . .
O4B O3A C8A O3B -172.1(15) . . . .
O3B O3A C8A O4B 172.1(15) . . . .
C8B O3A C8A O4B -3(2) . . . .
O3A O3B C8A C8B -8(5) . . . .
C8B O3B C8A O3A 8(5) . . . .
O3A O3B C8A O4B -10.3(19) . . . .
C8B O3B C8A O4B -2(4) . . . .
O3A O3B C8A C1 -173(2) . . . .
C8B O3B C8A C1 -164(6) . . . .
O4A O4B C8A C8B -45(6) . . . .
O3A O4B C8A C8B -170(6) . . . .
C8B O4B C8A O3A 170(6) . . . .
O4A O4B C8A O3A 125(3) . . . .
C8B O4B C8A O3B 177(6) . . . .
O4A O4B C8A O3B 133(3) . . . .
O3A O4B C8A O3B 7.2(13) . . . .
C8B O4B C8A C1 -16(5) . . . .
O4A O4B C8A C1 -61(3) . . . .
O3A O4B C8A C1 173.6(17) . . . .
C2 C1 C8A C8B 1(2) . . . .
C6 C1 C8A C8B -179.8(18) . . . .
C2 C1 C8A O3B 172.7(11) . . . .
C6 C1 C8A O3B -7.9(16) . . . .
C8B C1 C8A O3B 172(3) . . . .
C2 C1 C8A O4B 6.3(16) . . . .
C6 C1 C8A O4B -174.2(10) . . . .
C8B C1 C8A O4B 5.6(18) . . . .
O4A O4B C8B C8A 151(4) . . . .
O3A O4B C8B C8A 6(4) . . . .
C8A O4B C8B O4A -151(4) . . . .
O3A O4B C8B O4A -145(2) . . . .
O4A O4B C8B O3A 145(2) . . . .
C8A O4B C8B O3A -6(4) . . . .
O4A O4B C8B C1 -62(8) . . . .
C8A O4B C8B C1 147(11) . . . .
O3A O4B C8B C1 153(7) . . . .
O4A O4B C8B O3B 150(2) . . . .
C8A O4B C8B O3B -1(3) . . . .
O3A O4B C8B O3B 5.0(10) . . . .
O3A C8A C8B O4B -10(6) . . . .
O3B C8A C8B O4B -4(9) . . . .
C1 C8A C8B O4B 164(5) . . . .
O3A C8A C8B O4A 36(7) . . . .
O3B C8A C8B O4A 42(10) . . . .
O4B C8A C8B O4A 46(5) . . . .
C1 C8A C8B O4A -150(7) . . . .
O3B C8A C8B O3A 6(3) . . . .
O4B C8A C8B O3A 10(6) . . . .
C1 C8A C8B O3A 173.8(19) . . . .
O3A C8A C8B C1 -173.8(19) . . . .
O3B C8A C8B C1 -168(5) . . . .
O4B C8A C8B C1 -164(5) . . . .
O3A C8A C8B O3B -6(3) . . . .
O4B C8A C8B O3B 4(9) . . . .
C1 C8A C8B O3B 168(5) . . . .
O4B O4A C8B C8A -69(7) . . . .
O4B O4A C8B O3A -43(3) . . . .
O4B O4A C8B C1 147(4) . . . .
O4B O4A C8B O3B -48(4) . . . .
C8A O3A C8B O4B 173(4) . . . .
O3B O3A C8B O4B 167(3) . . . .
O3B O3A C8B C8A -6(3) . . . .
O4B O3A C8B C8A -173(4) . . . .
C8A O3A C8B O4A -165(3) . . . .
O3B O3A C8B O4A -170.5(19) . . . .
O4B O3A C8B O4A 23(2) . . . .
C8A O3A C8B C1 6.3(19) . . . .
O3B O3A C8B C1 1(3) . . . .
O4B O3A C8B C1 -166(4) . . . .
C8A O3A C8B O3B 6(3) . . . .
O4B O3A C8B O3B -167(3) . . . .
C2 C1 C8B O4B 25(7) . . . .
C6 C1 C8B O4B -155(7) . . . .
C8A C1 C8B O4B -155(8) . . . .
C2 C1 C8B C8A -179.5(17) . . . .
C6 C1 C8B C8A 0(2) . . . .
C2 C1 C8B O4A -12.9(19) . . . .
C6 C1 C8B O4A 166.8(13) . . . .
C8A C1 C8B O4A 167(3) . . . .
C2 C1 C8B O3A 176.4(10) . . . .
C6 C1 C8B O3A -3.8(19) . . . .
C8A C1 C8B O3A -4.1(13) . . . .
C2 C1 C8B O3B 176.7(6) . . . .
C6 C1 C8B O3B -3.6(13) . . . .
C8A C1 C8B O3B -3.9(14) . . . .
C13 N2 C9 C10 0.2(12) . . . .
N2 C9 C10 C11 -1.1(14) . . . .
C9 C10 C11 C12 0.4(13) . . . .
C9 C10 C11 C14B -156.8(14) . . . 3
C9 C10 C11 C14A 157.4(10) . . . .
C10 C11 C12 C13 1.1(11) . . . .
C14B C11 C12 C13 158.3(12) 3 . . .
C14A C11 C12 C13 -157.1(8) . . . .
C9 N2 C13 C12 1.4(10) . . . .
C11 C12 C13 N2 -2.0(10) . . . .
C10 C11 C14A C14A 153(4) . . . 3
C12 C11 C14A C14A -50(4) . . . 3
C14B C11 C14A C14A 55(2) 3 . . 3
C10 C11 C14A C14B 99(2) . . . 3
C12 C11 C14A C14B -104(2) . . . 3
C10 C11 C14A C14B 108.9(16) . . . .
C12 C11 C14A C14B -94.2(14) . . . .
C14B C11 C14A C14B 10(2) 3 . . .
C14A C14A C14B C14B -163(6) 3 . . 3
C11 C14A C14B C14B -16(3) . . . 3
C14B C14A C14B C14A 163(6) 3 . . 3
C11 C14A C14B C14A 148(4) . . . 3
C14A C14A C14B C11 30(3) 3 . . 3
C14B C14A C14B C11 -167(5) 3 . . 3
C11 C14A C14B C11 177.2(17) . . . 3
C19 N1 C15 C16 0.1(14) . . . .
N1 C15 C16 C17 -3.1(18) . . . .
C15 C16 C17 C18 4.7(16) . . . .
C15 C16 C17 C20 -173.5(11) . . . .
C16 C17 C18 C19 -3.8(14) . . . .
C20 C17 C18 C19 174.5(9) . . . .
C15 N1 C19 C18 0.8(11) . . . .
C17 C18 C19 N1 1.1(13) . . . .
C16 C17 C20 C20 -54.6(12) . . . 4_558
C18 C17 C20 C20 127.2(7) . . . 4_558

loop_
_platon_squeeze_void_nr
_platon_squeeze_void_average_x
_platon_squeeze_void_average_y
_platon_squeeze_void_average_z
_platon_squeeze_void_volume
_platon_squeeze_void_count_electrons
_platon_squeeze_void_content
1 0.000 0.250 -0.030 255 6 ' '
2 0.500 0.250 0.007 255 6 ' '
3 0.000 0.750 0.007 255 6 ' '
4 0.500 0.750 -0.030 255 6 ' '
